data_1522253
loop_
_publ_author_name
'Wurth, A.'
'Mewis, A.'

_publ_section_title
;
 Neue Rhodiumverbindungen mit Li Co6 P4 - Struktur
;
_journal_name_full 'Zeitschrift fuer Anorganische und Allgemeine Chemie'
_journal_page_first 449
_journal_page_last 452
_journal_volume 625
_journal_year 1999
_chemical_formula_sum 'Mg P4 Rh6'
_chemical_name_systematic 'Mg Rh6 P4'
_space_group_IT_number 187
_symmetry_space_group_name_Hall 'P -6 2'
_symmetry_space_group_name_H-M 'P -6 m 2'
_cell_angle_alpha 90
_cell_angle_beta 90
_cell_angle_gamma 120
_cell_formula_units_Z 1
_cell_length_a 7.029
_cell_length_b 7.029
_cell_length_c 3.519
_cell_volume 150.569
_citation_journal_id_ASTM ZAACAB
_cod_data_source_file Wurth_ZAACAB_1999_880.cif
_cod_data_source_block Mg1P4Rh6
_cod_original_cell_volume 150.5695
_cod_original_formula_sum 'Mg1 P4 Rh6'
_cod_database_code 1522253

loop_
_symmetry_equiv_pos_as_xyz
x,y,z
-x+y,-x,-z
-y,x-y,z
x,y,-z
-x+y,-x,z
-y,x-y,-z
-y,-x,-z
-x+y,y,z
x,x-y,-z
-y,-x,z
-x+y,y,-z
x,x-y,z

loop_
_atom_site_label
_atom_site_type_symbol
_atom_site_fract_x
_atom_site_fract_y
_atom_site_fract_z
_atom_site_occupancy
_atom_site_U_iso_or_equiv
Rh2 Rh 0.1925 0.8075 0.5 1 0.0
Rh1 Rh 0.5344 0.4656 0 1 0.0
P1 P 0.3333 0.6667 0 1 0.0
Mg1 Mg 0 0 0 1 0.0
P2 P 0.814 0.186 0.5 1 0.0
